data_4340414
loop_
_publ_author_name
'Yi, Xiao-Yi'
'Liu, Bin'
'Jim\'enez-Aparicio, Reyes'
'Urbanos, Francisco A.'
'Gao, Song'
'Xu, Wei'
'Chen, Jie-Sheng'
'Song, You'
'Zheng, Li-Min'

_publ_section_title
;
 Syntheses, structures, and magnetic properties of mixed-valent
 diruthenium(II,III) diphosphonates with discrete and one-dimensional
 structures.
;
_journal_issue 12
_journal_name_full 'Inorganic chemistry'
_journal_page_first 4309
_journal_page_last 4314
_journal_paper_doi 10.1021/ic048340z
_journal_volume 44
_journal_year 2005
_chemical_formula_sum 'C4 H24 K3 O22 P4 Ru2'
_chemical_formula_weight 867.55
_chemical_name_systematic
; 
 ? 
;
_space_group_IT_number 14
_symmetry_cell_setting monoclinic
_symmetry_space_group_name_Hall '-P 2yn'
_symmetry_space_group_name_H-M 'P 1 21/n 1'
_atom_sites_solution_hydrogens geom
_atom_sites_solution_primary direct
_atom_sites_solution_secondary difmap
_audit_creation_method SHELXL-97
_cell_angle_alpha 90.00
_cell_angle_beta 113.348(3)
_cell_angle_gamma 90.00
_cell_formula_units_Z 2
_cell_length_a 9.4925(16)
_cell_length_b 14.476(3)
_cell_length_c 9.7163(16)
_cell_measurement_reflns_used 1057
_cell_measurement_temperature 293(2)
_cell_measurement_theta_max 25.072
_cell_measurement_theta_min 2.539
_cell_volume 1225.8(4)
_computing_cell_refinement 'Bruker SMART'
_computing_data_collection 'Bruker SMART'
_computing_data_reduction 'Bruker SAINT'
_computing_molecular_graphics 'Bruker SHELXTL'
_computing_publication_material 'Bruker SHELXTL'
_computing_structure_refinement 'Bruker SHELXTL'
_computing_structure_solution 'Bruker SHELXTL'
_diffrn_ambient_temperature 293(2)
_diffrn_detector_area_resol_mean 4K
_diffrn_measured_fraction_theta_full 0.956
_diffrn_measured_fraction_theta_max 0.956
_diffrn_measurement_device_type 'CCD area detector'
_diffrn_measurement_method 'phi and omega scans'
_diffrn_radiation_monochromator graphite
_diffrn_radiation_source 'fine-focus sealed tube'
_diffrn_radiation_type MoK\a
_diffrn_radiation_wavelength 0.71073
_diffrn_reflns_av_R_equivalents 0.0658
_diffrn_reflns_av_sigmaI/netI 0.1113
_diffrn_reflns_limit_h_max 12
_diffrn_reflns_limit_h_min -11
_diffrn_reflns_limit_k_max 19
_diffrn_reflns_limit_k_min -6
_diffrn_reflns_limit_l_max 12
_diffrn_reflns_limit_l_min -12
_diffrn_reflns_number 7402
_diffrn_reflns_theta_full 28.02
_diffrn_reflns_theta_max 28.02
_diffrn_reflns_theta_min 2.54
_exptl_absorpt_coefficient_mu 2.096
_exptl_absorpt_correction_T_max 0.9110
_exptl_absorpt_correction_T_min 0.8155
_exptl_absorpt_correction_type empirical
_exptl_crystal_colour 'Brown red''
_exptl_crystal_density_diffrn 2.350
_exptl_crystal_density_method 'not measured'
_exptl_crystal_description Column
_exptl_crystal_F_000 858
_exptl_crystal_size_max 0.20
_exptl_crystal_size_mid 0.15
_exptl_crystal_size_min 0.15
_refine_diff_density_max 0.974
_refine_diff_density_min -0.993
_refine_diff_density_rms 0.177
_refine_ls_extinction_method none
_refine_ls_goodness_of_fit_ref 1.075
_refine_ls_hydrogen_treatment mixed
_refine_ls_matrix_type full
_refine_ls_number_parameters 175
_refine_ls_number_reflns 2829
_refine_ls_number_restraints 1
_refine_ls_restrained_S_all 1.074
_refine_ls_R_factor_all 0.1053
_refine_ls_R_factor_gt 0.0674
_refine_ls_shift/su_max 0.001
_refine_ls_shift/su_mean 0.000
_refine_ls_structure_factor_coef Fsqd
_refine_ls_weighting_details 'calc w=1/[\s^2^(Fo^2^)+(0.0135P)^2^+0.0000P] where P=(Fo^2^+2Fc^2^)/3'
_refine_ls_weighting_scheme calc
_refine_ls_wR_factor_gt 0.0842
_refine_ls_wR_factor_ref 0.0930
_reflns_number_gt 2112
_reflns_number_total 2829
_reflns_threshold_expression >2sigma(I)
_cod_data_source_file ic048340zsi20041127_011934.cif
_cod_data_source_block K3[Ru2(hedp)2(H2O)2].6H2O
_cod_depositor_comments
;
The following automatic conversions were performed:

'_symmetry_cell_setting' value 'Monoclinic' changed to 'monoclinic'
according to
/usr/data/users/saulius/automatic-downloads/retrospective/ACS/lib/dictionaries/cif_core.dic
dictionary named 'cif_core.dic' version 2.4.2 from 2011-04-26.

Automatic conversion script
Id: cif_fix_values 2281 2013-09-26 08:29:07Z andrius 
;
_cod_original_sg_symbol_H-M P2(1)/n
_cod_database_code 4340414

loop_
_symmetry_equiv_pos_as_xyz
'x, y, z'
'-x+1/2, y+1/2, -z+1/2'
'-x, -y, -z'
'x-1/2, -y-1/2, z-1/2'

loop_
_atom_site_label
_atom_site_type_symbol
_atom_site_fract_x
_atom_site_fract_y
_atom_site_fract_z
_atom_site_U_iso_or_equiv
_atom_site_adp_type
_atom_site_occupancy
_atom_site_symmetry_multiplicity
_atom_site_calc_flag
_atom_site_refinement_flags
Ru1 Ru 1.04259(6) 0.94358(4) 0.43910(6) 0.01041(14) Uani 1 1 d .
K1 K 1.0000 1.0000 0.0000 0.0518(9) Uani 1 2 d S
K2 K 0.83835(19) 0.72305(12) 0.23622(18) 0.0280(4) Uani 1 1 d .
P1 P 0.9057(2) 0.86237(13) 0.64205(19) 0.0131(4) Uani 1 1 d .
P2 P 0.70003(19) 0.94467(15) 0.34252(18) 0.0142(4) Uani 1 1 d .
O1 O 1.0232(5) 0.8406(3) 0.5717(5) 0.0137(11) Uani 1 1 d .
O2 O 0.9309(5) 0.9628(3) 0.7031(4) 0.0136(11) Uani 1 1 d .
O3 O 0.9139(5) 0.7929(3) 0.7593(5) 0.0188(12) Uani 1 1 d .
O4 O 0.8270(5) 0.9167(3) 0.2882(4) 0.0145(11) Uani 1 1 d .
O5 O 0.7355(5) 1.0405(3) 0.4159(4) 0.0137(11) Uani 1 1 d .
O6 O 0.5439(5) 0.9385(3) 0.2179(5) 0.0188(11) Uani 1 1 d .
O7 O 0.6949(5) 0.7698(4) 0.4271(5) 0.0224(12) Uani 1 1 d D
H7 H 0.601(4) 0.746(5) 0.377(6) 0.031 Uiso 1 1 d D
C1 C 0.7132(7) 0.8614(5) 0.4906(7) 0.0125(15) Uani 1 1 d .
C2 C 0.5932(7) 0.8815(5) 0.5550(8) 0.0249(19) Uani 1 1 d .
H2A H 0.6024 0.8369 0.6313 0.035 Uiso 1 1 calc R
H2B H 0.4924 0.8777 0.4765 0.035 Uiso 1 1 calc R
H2C H 0.6094 0.9423 0.5977 0.035 Uiso 1 1 calc R
O1W O 1.1211(5) 0.8304(4) 0.3177(5) 0.0242(12) Uani 1 1 d G
H1WA H 1.2053 0.7925 0.3832 0.029 Uiso 1 1 d G
H1WB H 1.1456 0.8562 0.2377 0.029 Uiso 1 1 d G
O2W O 1.0478(7) 0.6045(4) 0.4343(6) 0.0332(14) Uani 1 1 d G
H2WA H 1.0237 0.5578 0.3825 0.047 Uiso 1 1 d G
H2WB H 1.0538 0.5904 0.5331 0.047 Uiso 1 1 d G
O3W O 0.7590(6) 1.1118(4) -0.1186(6) 0.0279(13) Uani 1 1 d G
H3WA H 0.7683 1.1603 -0.0723 0.039 Uiso 1 1 d G
H3WB H 0.6533 1.1033 -0.1842 0.039 Uiso 1 1 d G
O4W O 0.8217(7) 0.8123(4) -0.0164(6) 0.0391(15) Uani 1 1 d G
H4WA H 0.7446 0.8446 -0.0405 0.047 Uiso 1 1 d G
H4WB H 0.8525 0.8151 -0.1003 0.055 Uiso 1 1 d G

loop_
_atom_site_aniso_label
_atom_site_aniso_U_11
_atom_site_aniso_U_22
_atom_site_aniso_U_33
_atom_site_aniso_U_23
_atom_site_aniso_U_13
_atom_site_aniso_U_12
Ru1 0.0100(3) 0.0102(3) 0.0115(3) 0.0000(3) 0.0048(2) 0.0002(3)
K1 0.055(2) 0.058(2) 0.0245(14) -0.0102(15) -0.0029(13) 0.0309(17)
K2 0.0311(10) 0.0259(11) 0.0300(10) -0.0021(8) 0.0151(8) -0.0008(8)
P1 0.0127(9) 0.0117(10) 0.0137(9) 0.0030(8) 0.0041(8) -0.0004(8)
P2 0.0115(9) 0.0149(10) 0.0139(9) 0.0031(9) 0.0025(7) 0.0004(9)
O1 0.006(2) 0.020(3) 0.018(2) 0.004(2) 0.0076(19) -0.002(2)
O2 0.011(2) 0.015(3) 0.016(2) 0.001(2) 0.0067(19) -0.007(2)
O3 0.017(3) 0.022(3) 0.020(3) 0.010(2) 0.010(2) 0.003(2)
O4 0.014(2) 0.014(3) 0.013(2) -0.003(2) 0.002(2) -0.001(2)
O5 0.010(2) 0.013(3) 0.014(2) 0.002(2) 0.0013(19) 0.003(2)
O6 0.015(2) 0.021(3) 0.017(2) 0.001(2) 0.0034(19) -0.004(2)
O7 0.015(3) 0.018(3) 0.030(3) -0.007(3) 0.004(2) -0.006(2)
C1 0.010(3) 0.013(4) 0.012(3) 0.000(3) 0.002(3) -0.004(3)
C2 0.012(4) 0.030(5) 0.036(5) 0.004(4) 0.013(3) 0.001(3)
O1W 0.024(3) 0.025(3) 0.025(3) -0.004(3) 0.012(2) 0.007(3)
O2W 0.046(4) 0.025(3) 0.026(3) 0.000(3) 0.011(3) -0.010(3)
O3W 0.023(3) 0.023(3) 0.037(3) -0.005(3) 0.012(3) 0.001(3)
O4W 0.044(4) 0.051(4) 0.031(3) 0.008(3) 0.025(3) 0.012(3)

loop_
_atom_type_symbol
_atom_type_description
_atom_type_scat_dispersion_real
_atom_type_scat_dispersion_imag
_atom_type_scat_source
C C 0.0033 0.0016 'International Tables Vol C Tables 4.2.6.8 and 6.1.1.4'
H H 0.0000 0.0000 'International Tables Vol C Tables 4.2.6.8 and 6.1.1.4'
O O 0.0106 0.0060 'International Tables Vol C Tables 4.2.6.8 and 6.1.1.4'
P P 0.1023 0.0942 'International Tables Vol C Tables 4.2.6.8 and 6.1.1.4'
K K 0.2009 0.2494 'International Tables Vol C Tables 4.2.6.8 and 6.1.1.4'
Ru Ru -1.2594 0.8363 'International Tables Vol C Tables 4.2.6.8 and 6.1.1.4'

loop_
_geom_angle_atom_site_label_1
_geom_angle_atom_site_label_2
_geom_angle_atom_site_label_3
_geom_angle
_geom_angle_site_symmetry_1
_geom_angle_site_symmetry_3
O2 Ru1 O1 174.58(18) 3_776 .
O2 Ru1 O4 89.87(17) 3_776 .
O1 Ru1 O4 89.93(17) . .
O2 Ru1 O5 91.28(17) 3_776 3_776
O1 Ru1 O5 88.43(17) . 3_776
O4 Ru1 O5 174.72(18) . 3_776
O2 Ru1 O1W 88.51(18) 3_776 .
O1 Ru1 O1W 86.08(18) . .
O4 Ru1 O1W 86.10(17) . .
O5 Ru1 O1W 88.79(17) 3_776 .
O2 Ru1 Ru1 92.24(13) 3_776 3_776
O1 Ru1 Ru1 93.18(13) . 3_776
O4 Ru1 Ru1 92.74(12) . 3_776
O5 Ru1 Ru1 92.36(13) 3_776 3_776
O1W Ru1 Ru1 178.61(13) . 3_776
O2 Ru1 K2 131.61(12) 3_776 4_676
O1 Ru1 K2 45.83(12) . 4_676
O4 Ru1 K2 129.23(13) . 4_676
O5 Ru1 K2 47.22(13) 3_776 4_676
O1W Ru1 K2 70.13(12) . 4_676
Ru1 Ru1 K2 110.14(4) 3_776 4_676
O3W K1 O3W 180.0 . 3_775
O3W K1 O2 81.85(14) . 1_554
O3W K1 O2 98.15(14) 3_775 1_554
O3W K1 O2 98.15(14) . 3_776
O3W K1 O2 81.85(14) 3_775 3_776
O2 K1 O2 180.000(1) 1_554 3_776
O3W K1 O4W 98.57(16) . .
O3W K1 O4W 81.43(16) 3_775 .
O2 K1 O4W 83.03(13) 1_554 .
O2 K1 O4W 96.97(13) 3_776 .
O3W K1 O4W 81.43(16) . 3_775
O3W K1 O4W 98.57(16) 3_775 3_775
O2 K1 O4W 96.97(13) 1_554 3_775
O2 K1 O4W 83.03(13) 3_776 3_775
O4W K1 O4W 180.0 . 3_775
O3W K1 P1 94.15(11) . 1_554
O3W K1 P1 85.85(11) 3_775 1_554
O2 K1 P1 20.43(10) 1_554 1_554
O2 K1 P1 159.57(10) 3_776 1_554
O4W K1 P1 64.97(10) . 1_554
O4W K1 P1 115.03(10) 3_775 1_554
O3W K1 P1 85.85(11) . 3_776
O3W K1 P1 94.15(11) 3_775 3_776
O2 K1 P1 159.57(10) 1_554 3_776
O2 K1 P1 20.43(10) 3_776 3_776
O4W K1 P1 115.03(10) . 3_776
O4W K1 P1 64.97(10) 3_775 3_776
P1 K1 P1 180.00(6) 1_554 3_776
O4W K2 O2W 133.98(18) . .
O4W K2 O7 128.05(17) . .
O2W K2 O7 95.39(17) . .
O4W K2 O4 72.59(16) . .
O2W K2 O4 123.75(15) . .
O7 K2 O4 65.26(14) . .
O4W K2 O1W 73.20(17) . .
O2W K2 O1W 79.09(15) . .
O7 K2 O1W 109.22(14) . .
O4 K2 O1W 61.72(13) . .
O4W K2 O1 88.60(16) . 4_575
O2W K2 O1 118.99(15) . 4_575
O7 K2 O1 77.09(13) . 4_575
O4 K2 O1 107.66(13) . 4_575
O1W K2 O1 160.84(15) . 4_575
O4W K2 O5 93.20(17) . 2_645
O2W K2 O5 75.88(14) . 2_645
O7 K2 O5 117.76(14) . 2_645
O4 K2 O5 160.35(13) . 2_645
O1W K2 O5 128.08(13) . 2_645
O1 K2 O5 57.31(12) 4_575 2_645
O4W K2 Ru1 81.99(15) . 4_575
O2W K2 Ru1 103.75(12) . 4_575
O7 K2 Ru1 103.98(11) . 4_575
O4 K2 Ru1 131.47(10) . 4_575
O1W K2 Ru1 146.29(10) . 4_575
O1 K2 Ru1 29.78(8) 4_575 4_575
O5 K2 Ru1 30.09(8) 2_645 4_575
O3 P1 O2 112.6(3) . .
O3 P1 O1 111.6(3) . .
O2 P1 O1 109.2(3) . .
O3 P1 C1 109.8(3) . .
O2 P1 C1 105.5(3) . .
O1 P1 C1 107.8(3) . .
O3 P1 K1 74.52(19) . 1_556
O2 P1 K1 38.13(16) . 1_556
O1 P1 K1 124.05(18) . 1_556
C1 P1 K1 122.5(2) . 1_556
O6 P2 O5 113.2(3) . .
O6 P2 O4 111.3(2) . .
O5 P2 O4 109.7(2) . .
O6 P2 C1 109.3(3) . .
O5 P2 C1 107.1(3) . .
O4 P2 C1 105.9(3) . .
P1 O1 Ru1 113.1(3) . .
P1 O1 K2 125.5(2) . 4_676
Ru1 O1 K2 104.39(15) . 4_676
P1 O2 Ru1 114.1(2) . 3_776
P1 O2 K1 121.4(2) . 1_556
Ru1 O2 K1 122.94(19) 3_776 1_556
P2 O4 Ru1 113.7(2) . .
P2 O4 K2 113.9(2) . .
Ru1 O4 K2 102.60(17) . .
P2 O5 Ru1 113.6(2) . 3_776
P2 O5 K2 127.4(2) . 2_655
Ru1 O5 K2 102.68(17) 3_776 2_655
C1 O7 K2 120.0(4) . .
O7 C1 C2 111.5(5) . .
O7 C1 P1 105.2(4) . .
C2 C1 P1 109.7(4) . .
O7 C1 P2 108.0(4) . .
C2 C1 P2 111.3(5) . .
P1 C1 P2 111.0(3) . .
Ru1 O1W K2 93.88(15) . .
K2 O4W K1 121.5(2) . .

loop_
_geom_bond_atom_site_label_1
_geom_bond_atom_site_label_2
_geom_bond_distance
_geom_bond_site_symmetry_2
Ru1 O2 2.021(4) 3_776
Ru1 O1 2.026(4) .
Ru1 O4 2.028(4) .
Ru1 O5 2.031(4) 3_776
Ru1 O1W 2.309(5) .
Ru1 Ru1 2.3412(11) 3_776
Ru1 K2 3.9510(18) 4_676
K1 O3W 2.663(5) .
K1 O3W 2.663(5) 3_775
K1 O2 2.746(4) 1_554
K1 O2 2.746(4) 3_776
K1 O4W 3.171(7) .
K1 O4W 3.171(7) 3_775
K1 P1 3.7947(19) 1_554
K1 P1 3.7947(19) 3_776
K2 O4W 2.723(5) .
K2 O2W 2.751(6) .
K2 O7 2.784(5) .
K2 O4 2.858(5) .
K2 O1W 2.926(5) .
K2 O1 2.926(4) 4_575
K2 O5 2.973(5) 2_645
K2 Ru1 3.9510(18) 4_575
P1 O3 1.498(4) .
P1 O2 1.552(5) .
P1 O1 1.554(4) .
P1 C1 1.837(6) .
P1 K1 3.7947(19) 1_556
P2 O6 1.500(4) .
P2 O5 1.535(5) .
P2 O4 1.549(4) .
P2 C1 1.843(7) .
O1 K2 2.926(4) 4_676
O2 Ru1 2.021(4) 3_776
O2 K1 2.746(4) 1_556
O5 Ru1 2.031(4) 3_776
O5 K2 2.973(5) 2_655
O7 C1 1.444(8) .
C1 C2 1.530(8) .

loop_
_geom_hbond_atom_site_label_D
_geom_hbond_atom_site_label_H
_geom_hbond_atom_site_label_A
_geom_hbond_distance_DH
_geom_hbond_distance_HA
_geom_hbond_distance_DA
_geom_hbond_angle_DHA
_geom_hbond_site_symmetry_A
O7 H7 O3 0.900(10) 1.779(14) 2.674(6) 173(7) 4_575
O1W H1WA O4W 0.97 1.90 2.839(8) 161.3 4_676
O1W H1WB O3W 0.97 1.79 2.736(7) 163.9 3_775
O2W H2WA O6 0.82 1.96 2.775(7) 171.2 2_645
O2W H2WB O6 0.96 1.88 2.839(6) 174.2 4_676
O3W H3WA O7 0.82 2.06 2.870(7) 171.2 2_655
O3W H3WB O6 0.96 1.87 2.744(7) 150.3 3_675
O4W H4WA O2W 0.82 1.93 2.730(8) 164.2 4_575
O4W H4WB O3 0.97 1.71 2.666(7) 166.6 1_554

loop_
_geom_torsion_atom_site_label_1
_geom_torsion_atom_site_label_2
_geom_torsion_atom_site_label_3
_geom_torsion_atom_site_label_4
_geom_torsion
_geom_torsion_site_symmetry_1
_geom_torsion_site_symmetry_4
O3 P1 O1 Ru1 -170.1(2) . .
O2 P1 O1 Ru1 -45.0(3) . .
C1 P1 O1 Ru1 69.2(3) . .
K1 P1 O1 Ru1 -84.7(2) 1_556 .
O3 P1 O1 K2 -40.7(4) . 4_676
O2 P1 O1 K2 84.5(3) . 4_676
C1 P1 O1 K2 -161.4(3) . 4_676
K1 P1 O1 K2 44.8(4) 1_556 4_676
O2 Ru1 O1 P1 -156.4(16) 3_776 .
O4 Ru1 O1 P1 -68.5(3) . .
O5 Ru1 O1 P1 116.5(3) 3_776 .
O1W Ru1 O1 P1 -154.6(3) . .
Ru1 Ru1 O1 P1 24.2(2) 3_776 .
K2 Ru1 O1 P1 139.5(3) 4_676 .
O2 Ru1 O1 K2 64.1(18) 3_776 4_676
O4 Ru1 O1 K2 152.00(17) . 4_676
O5 Ru1 O1 K2 -22.99(17) 3_776 4_676
O1W Ru1 O1 K2 65.90(17) . 4_676
Ru1 Ru1 O1 K2 -115.27(12) 3_776 4_676
O3 P1 O2 Ru1 170.0(2) . 3_776
O1 P1 O2 Ru1 45.4(3) . 3_776
C1 P1 O2 Ru1 -70.2(3) . 3_776
K1 P1 O2 Ru1 166.5(4) 1_556 3_776
O3 P1 O2 K1 3.5(3) . 1_556
O1 P1 O2 K1 -121.1(2) . 1_556
C1 P1 O2 K1 123.3(3) . 1_556
O6 P2 O4 Ru1 170.2(3) . .
O5 P2 O4 Ru1 44.2(3) . .
C1 P2 O4 Ru1 -71.1(3) . .
O6 P2 O4 K2 -72.7(3) . .
O5 P2 O4 K2 161.3(2) . .
C1 P2 O4 K2 46.0(3) . .
O2 Ru1 O4 P2 -114.7(3) 3_776 .
O1 Ru1 O4 P2 70.7(3) . .
O5 Ru1 O4 P2 142.6(18) 3_776 .
O1W Ru1 O4 P2 156.8(3) . .
Ru1 Ru1 O4 P2 -22.5(3) 3_776 .
K2 Ru1 O4 P2 96.5(3) 4_676 .
O2 Ru1 O4 K2 121.78(17) 3_776 .
O1 Ru1 O4 K2 -52.81(17) . .
O5 Ru1 O4 K2 19(2) 3_776 .
O1W Ru1 O4 K2 33.26(17) . .
Ru1 Ru1 O4 K2 -145.98(11) 3_776 .
K2 Ru1 O4 K2 -27.0(2) 4_676 .
O4W K2 O4 P2 127.4(3) . .
O2W K2 O4 P2 -100.9(3) . .
O7 K2 O4 P2 -21.4(2) . .
O1W K2 O4 P2 -152.7(3) . .
O1 K2 O4 P2 44.7(3) 4_575 .
O5 K2 O4 P2 82.1(5) 2_645 .
Ru1 K2 O4 P2 65.6(3) 4_575 .
O4W K2 O4 Ru1 -109.3(2) . .
O2W K2 O4 Ru1 22.5(2) . .
O7 K2 O4 Ru1 101.90(18) . .
O1W K2 O4 Ru1 -29.36(15) . .
O1 K2 O4 Ru1 168.01(14) 4_575 .
O5 K2 O4 Ru1 -154.5(3) 2_645 .
Ru1 K2 O4 Ru1 -171.10(9) 4_575 .
O6 P2 O5 Ru1 -170.6(2) . 3_776
O4 P2 O5 Ru1 -45.7(3) . 3_776
C1 P2 O5 Ru1 68.8(3) . 3_776
O6 P2 O5 K2 -41.1(4) . 2_655
O4 P2 O5 K2 83.8(3) . 2_655
C1 P2 O5 K2 -161.6(3) . 2_655
O4W K2 O7 C1 -53.6(5) . .
O2W K2 O7 C1 110.1(4) . .
O4 K2 O7 C1 -14.7(4) . .
O1W K2 O7 C1 29.8(4) . .
O1 K2 O7 C1 -131.4(4) 4_575 .
O5 K2 O7 C1 -173.1(4) 2_645 .
Ru1 K2 O7 C1 -144.3(4) 4_575 .
K2 O7 C1 C2 164.3(4) . .
K2 O7 C1 P1 -76.9(4) . .
K2 O7 C1 P2 41.7(5) . .
O3 P1 C1 O7 -62.5(4) . .
O2 P1 C1 O7 175.9(4) . .
O1 P1 C1 O7 59.3(5) . .
K1 P1 C1 O7 -146.3(3) 1_556 .
O3 P1 C1 C2 57.6(6) . .
O2 P1 C1 C2 -64.0(5) . .
O1 P1 C1 C2 179.4(5) . .
K1 P1 C1 C2 -26.3(6) 1_556 .
O3 P1 C1 P2 -179.0(3) . .
O2 P1 C1 P2 59.4(4) . .
O1 P1 C1 P2 -57.2(4) . .
K1 P1 C1 P2 97.1(3) 1_556 .
O6 P2 C1 O7 62.5(5) . .
O5 P2 C1 O7 -174.5(4) . .
O4 P2 C1 O7 -57.5(4) . .
O6 P2 C1 C2 -60.2(5) . .
O5 P2 C1 C2 62.8(5) . .
O4 P2 C1 C2 179.8(4) . .
O6 P2 C1 P1 177.3(3) . .
O5 P2 C1 P1 -59.7(4) . .
O4 P2 C1 P1 57.4(4) . .
O2 Ru1 O1W K2 -121.58(16) 3_776 .
O1 Ru1 O1W K2 58.59(16) . .
O4 Ru1 O1W K2 -31.60(16) . .
O5 Ru1 O1W K2 147.11(17) 3_776 .
Ru1 Ru1 O1W K2 1(5) 3_776 .
K2 Ru1 O1W K2 102.72(13) 4_676 .
O4W K2 O1W Ru1 103.8(2) . .
O2W K2 O1W Ru1 -113.35(18) . .
O7 K2 O1W Ru1 -21.4(2) . .
O4 K2 O1W Ru1 24.91(13) . .
O1 K2 O1W Ru1 85.0(4) 4_575 .
O5 K2 O1W Ru1 -175.53(13) 2_645 .
Ru1 K2 O1W Ru1 148.19(12) 4_575 .
O2W K2 O4W K1 -81.9(3) . .
O7 K2 O4W K1 75.2(3) . .
O4 K2 O4W K1 38.57(19) . .
O1W K2 O4W K1 -26.34(19) . .
O1 K2 O4W K1 147.6(2) 4_575 .
O5 K2 O4W K1 -155.3(2) 2_645 .
Ru1 K2 O4W K1 176.7(2) 4_575 .
O3W K1 O4W K2 -113.3(2) . .
O3W K1 O4W K2 66.7(2) 3_775 .
O2 K1 O4W K2 166.1(2) 1_554 .
O2 K1 O4W K2 -13.9(2) 3_776 .
O4W K1 O4W K2 -53(100) 3_775 .
P1 K1 O4W K2 156.1(2) 1_554 .
P1 K1 O4W K2 -23.9(2) 3_776 .
